data_4038198
loop_
_publ_author_name
'Rahman, Md Mahbubur'
'Liu, Chengwei'
'Bisz, Elwira'
'Dziuk, B\/la\.zej'
'Lalancette, Roger A.'
'Wang, Qi'
'Chen, Hao'
'Szostak, Roman'
'Szostak, Michal'

_publ_section_title
;
 N-Acyl-Glutarimides: Effect of Glutarimide Ring on the Structures of
 Fully Perpendicular Twisted Amides and N-C Bond Cross-Coupling.
;
_journal_name_full 'The Journal of organic chemistry'
_journal_paper_doi 10.1021/acs.joc.0c00227
_journal_year 2020
_chemical_formula_sum 'C17 H19 N O3'
_chemical_formula_weight 285.33
_space_group_crystal_system monoclinic
_space_group_IT_number 14
_space_group_name_Hall '-P 2yn'
_space_group_name_H-M_alt 'P 1 21/n 1'
_atom_sites_solution_hydrogens geom
_audit_creation_method SHELXL-2014/7
_cell_angle_alpha 90
_cell_angle_beta 97.960(6)
_cell_angle_gamma 90
_cell_formula_units_Z 4
_cell_length_a 10.7448(7)
_cell_length_b 6.3538(4)
_cell_length_c 22.0582(13)
_cell_measurement_reflns_used 9709
_cell_measurement_temperature 293(2)
_cell_measurement_theta_max 25.999
_cell_measurement_theta_min 3.163
_cell_volume 1491.41(16)
_computing_cell_refinement 'CrysAlisCCD (Oxford Diffraction Ltd., 2008)'
_computing_data_collection 'CrysAlisCCD (Oxford Diffraction Ltd., 2008)'
_computing_data_reduction 'CrysAlisCCD (Oxford Diffraction Ltd., 2008)'
_computing_molecular_graphics 'SHELXTL (Sheldrick, 2008)'
_computing_publication_material 'SHELXL-2014/7 (Sheldrick, 2014)'
_computing_structure_refinement 'SHELXL-2014/7 (Sheldrick, 2014)'
_computing_structure_solution 'SHELXS-2014/7 (Sheldrick, 2014)'
_diffrn_ambient_temperature 293(2)
_diffrn_detector_area_resol_mean '1024 x 1024 with blocks 2 x 2'
_diffrn_measured_fraction_theta_full 0.991
_diffrn_measured_fraction_theta_max 0.989
_diffrn_measurement_device_type Xcalibur
_diffrn_measurement_method \w--scan
_diffrn_radiation_type MoK\a
_diffrn_radiation_wavelength 0.71073
_diffrn_reflns_av_R_equivalents 0.0200
_diffrn_reflns_av_unetI/netI 0.0292
_diffrn_reflns_Laue_measured_fraction_full 0.991
_diffrn_reflns_Laue_measured_fraction_max 0.989
_diffrn_reflns_limit_h_max 13
_diffrn_reflns_limit_h_min -13
_diffrn_reflns_limit_k_max 4
_diffrn_reflns_limit_k_min -7
_diffrn_reflns_limit_l_max 27
_diffrn_reflns_limit_l_min -27
_diffrn_reflns_number 9709
_diffrn_reflns_point_group_measured_fraction_full 0.991
_diffrn_reflns_point_group_measured_fraction_max 0.989
_diffrn_reflns_theta_full 25.242
_diffrn_reflns_theta_max 25.999
_diffrn_reflns_theta_min 3.163
_diffrn_source 'fine-focus sealed tube'
_exptl_absorpt_coefficient_mu 0.087
_exptl_absorpt_correction_T_max 1.00000
_exptl_absorpt_correction_T_min 0.98911
_exptl_absorpt_correction_type multi-scan
_exptl_crystal_colour colourless
_exptl_crystal_density_diffrn 1.271
_exptl_crystal_density_method 'not measured'
_exptl_crystal_description plate
_exptl_crystal_F_000 608
_exptl_crystal_size_max 0.6
_exptl_crystal_size_mid 0.45
_exptl_crystal_size_min 0.3
_refine_diff_density_max 0.334
_refine_diff_density_min -0.197
_refine_diff_density_rms 0.039
_refine_ls_extinction_method none
_refine_ls_goodness_of_fit_ref 1.050
_refine_ls_hydrogen_treatment constr
_refine_ls_matrix_type full
_refine_ls_number_parameters 190
_refine_ls_number_reflns 2904
_refine_ls_number_restraints 0
_refine_ls_restrained_S_all 1.050
_refine_ls_R_factor_all 0.0949
_refine_ls_R_factor_gt 0.0580
_refine_ls_shift/su_max 0.000
_refine_ls_shift/su_mean 0.000
_refine_ls_structure_factor_coef Fsqd
_refine_ls_weighting_details 'w=1/[\s^2^(Fo^2^)+(0.1064P)^2^] where P=(Fo^2^+2Fc^2^)/3'
_refine_ls_weighting_scheme calc
_refine_ls_wR_factor_gt 0.1700
_refine_ls_wR_factor_ref 0.1866
_reflns_Friedel_coverage 0.000
_reflns_number_gt 1682
_reflns_number_total 2904
_reflns_threshold_expression 'I > 2\s(I)'
_cod_data_source_file jo0c00227_si_002.cif
_cod_data_source_block BD364_a
_cod_original_sg_symbol_H-M 'P 21/n'
_cod_database_code 4038198
_shelx_shelxl_version_number 2014/7
_shelx_space_group_comment
;
The symmetry employed for this shelxl refinement is uniquely defined
by the following loop, which should always be used as a source of
symmetry information in preference to the above space-group names.
They are only intended as comments.
;
_exptl_absorpt_special_details
;
CrysAlis RED, Oxford Diffraction Ltd.,
Version 1.171.33.57 (release 26-01-2010 CrysAlis171 .NET)
(compiled Jan 26 2010,14:36:55)
Empirical absorption correction using spherical harmonics,
 implemented in SCALE3 ABSPACK scaling algorithm.
;

loop_
_space_group_symop_operation_xyz
'x, y, z'
'-x+1/2, y+1/2, -z+1/2'
'-x, -y, -z'
'x-1/2, -y-1/2, z-1/2'

loop_
_atom_site_label
_atom_site_type_symbol
_atom_site_fract_x
_atom_site_fract_y
_atom_site_fract_z
_atom_site_U_iso_or_equiv
_atom_site_adp_type
_atom_site_occupancy
_atom_site_site_symmetry_order
_atom_site_calc_flag
_atom_site_refinement_flags_posn
_atom_site_refinement_flags_adp
_atom_site_refinement_flags_occupancy
_atom_site_disorder_assembly
_atom_site_disorder_group
N1 N 0.46455(18) 0.5813(3) 0.29122(8) 0.0609(6) Uani 1 1 d . . . . .
O1 O 0.3063(2) 0.7449(3) 0.23347(8) 0.0977(7) Uani 1 1 d . . . . .
C1 C 0.3840(2) 0.6073(4) 0.23662(10) 0.0595(6) Uani 1 1 d . . . . .
C2 C 0.3973(2) 0.4573(4) 0.18606(10) 0.0628(7) Uani 1 1 d . . . . .
H2A H 0.3744 0.5297 0.1474 0.075 Uiso 1 1 calc R U . . .
H2B H 0.3378 0.3434 0.1878 0.075 Uiso 1 1 calc R U . . .
O2 O 0.6350(2) 0.4423(4) 0.34650(9) 0.1125(8) Uani 1 1 d . . . . .
C3 C 0.5286(2) 0.3622(3) 0.18674(10) 0.0548(6) Uani 1 1 d . . . . .
O3 O 0.5040(4) 0.9033(4) 0.33617(11) 0.1583(14) Uani 1 1 d . . . . .
C5 C 0.5628(3) 0.4352(4) 0.29977(11) 0.0725(7) Uani 1 1 d . . . . .
C4 C 0.5654(3) 0.2777(4) 0.25093(12) 0.0833(8) Uani 1 1 d . . . . .
H4A H 0.5089 0.1637 0.2577 0.100 Uiso 1 1 calc R U . . .
H4B H 0.6495 0.2196 0.2540 0.100 Uiso 1 1 calc R U . . .
C6 C 0.5285(3) 0.1777(4) 0.14178(13) 0.0823(8) Uani 1 1 d . . . . .
H6A H 0.6056 0.0982 0.1523 0.099 Uiso 1 1 calc R U . . .
H6B H 0.4590 0.0850 0.1469 0.099 Uiso 1 1 calc R U . . .
C9 C 0.6111(3) 0.5895(4) 0.10676(13) 0.0911(10) Uani 1 1 d . . . . .
H9A H 0.6780 0.6871 0.1010 0.109 Uiso 1 1 calc R U . . .
H9B H 0.5315 0.6604 0.0949 0.109 Uiso 1 1 calc R U . . .
C8 C 0.6191(3) 0.3977(4) 0.06609(13) 0.0865(9) Uani 1 1 d . . . . .
H8A H 0.7015 0.3334 0.0753 0.104 Uiso 1 1 calc R U . . .
H8B H 0.6075 0.4403 0.0234 0.104 Uiso 1 1 calc R U . . .
C7 C 0.5181(3) 0.2394(5) 0.07695(13) 0.0887(9) Uani 1 1 d . . . . .
H7A H 0.4359 0.3007 0.0643 0.106 Uiso 1 1 calc R U . . .
H7B H 0.5257 0.1153 0.0521 0.106 Uiso 1 1 calc R U . . .
C10 C 0.6221(2) 0.5293(4) 0.17198(12) 0.0709(7) Uani 1 1 d . . . . .
H10A H 0.6109 0.6543 0.1959 0.085 Uiso 1 1 calc R U . . .
H10B H 0.7066 0.4774 0.1848 0.085 Uiso 1 1 calc R U . . .
C11 C 0.4608(3) 0.7331(4) 0.34057(11) 0.0756(8) Uani 1 1 d . . . . .
C12 C 0.4030(2) 0.6613(4) 0.39355(9) 0.0527(6) Uani 1 1 d . . . . .
C13 C 0.4082(2) 0.7958(4) 0.44376(11) 0.0682(7) Uani 1 1 d . . . . .
H13 H 0.4442 0.9285 0.4423 0.082 Uiso 1 1 calc R U . . .
C14 C 0.3600(2) 0.7331(5) 0.49554(11) 0.0760(8) Uani 1 1 d . . . . .
H14 H 0.3645 0.8224 0.5292 0.091 Uiso 1 1 calc R U . . .
C15 C 0.3055(2) 0.5385(4) 0.49733(11) 0.0725(7) Uani 1 1 d . . . . .
H15 H 0.2734 0.4953 0.5324 0.087 Uiso 1 1 calc R U . . .
C16 C 0.2980(2) 0.4078(4) 0.44768(11) 0.0705(7) Uani 1 1 d . . . . .
H16 H 0.2602 0.2766 0.4491 0.085 Uiso 1 1 calc R U . . .
C17 C 0.3459(2) 0.4681(3) 0.39555(10) 0.0580(6) Uani 1 1 d . . . . .
H17 H 0.3397 0.3786 0.3619 0.070 Uiso 1 1 calc R U . . .

loop_
_atom_site_aniso_label
_atom_site_aniso_U_11
_atom_site_aniso_U_22
_atom_site_aniso_U_33
_atom_site_aniso_U_23
_atom_site_aniso_U_13
_atom_site_aniso_U_12
N1 0.0700(13) 0.0721(13) 0.0421(10) 0.0067(9) 0.0133(9) 0.0028(10)
O1 0.1041(15) 0.1192(16) 0.0729(12) 0.0191(11) 0.0232(11) 0.0543(14)
C1 0.0551(13) 0.0775(16) 0.0490(13) 0.0136(12) 0.0178(10) 0.0097(13)
C2 0.0540(13) 0.0880(17) 0.0473(13) 0.0059(12) 0.0096(10) -0.0051(12)
O2 0.0872(14) 0.171(2) 0.0717(13) 0.0131(13) -0.0158(11) 0.0200(14)
C3 0.0554(13) 0.0521(12) 0.0597(13) 0.0003(11) 0.0178(11) -0.0027(10)
O3 0.296(4) 0.0965(16) 0.0992(17) -0.0115(13) 0.088(2) -0.090(2)
C5 0.0712(16) 0.0909(19) 0.0541(14) 0.0155(14) 0.0044(13) 0.0057(15)
C4 0.092(2) 0.0794(18) 0.0781(18) 0.0149(15) 0.0093(15) 0.0230(15)
C6 0.098(2) 0.0589(15) 0.093(2) -0.0121(14) 0.0255(16) -0.0140(14)
C9 0.121(2) 0.0811(18) 0.0824(19) -0.0108(15) 0.0539(18) -0.0314(17)
C8 0.102(2) 0.096(2) 0.0687(17) -0.0162(15) 0.0396(16) -0.0083(18)
C7 0.103(2) 0.089(2) 0.0768(19) -0.0298(16) 0.0210(16) -0.0169(17)
C10 0.0633(15) 0.0752(16) 0.0795(17) -0.0231(13) 0.0283(13) -0.0177(13)
C11 0.108(2) 0.0668(16) 0.0546(14) 0.0058(13) 0.0205(14) -0.0164(15)
C12 0.0555(13) 0.0588(13) 0.0430(11) 0.0013(10) 0.0043(9) 0.0018(11)
C13 0.0696(16) 0.0680(15) 0.0671(15) -0.0146(13) 0.0101(12) -0.0102(13)
C14 0.0743(17) 0.101(2) 0.0559(14) -0.0238(14) 0.0202(13) -0.0074(15)
C15 0.0684(16) 0.099(2) 0.0538(14) -0.0006(14) 0.0214(12) -0.0069(15)
C16 0.0794(17) 0.0722(16) 0.0620(15) 0.0045(13) 0.0177(13) -0.0145(13)
C17 0.0689(14) 0.0608(14) 0.0447(12) -0.0043(11) 0.0094(10) -0.0058(12)

loop_
_atom_type_symbol
_atom_type_description
_atom_type_scat_dispersion_real
_atom_type_scat_dispersion_imag
_atom_type_scat_source
C C 0.0033 0.0016 'International Tables Vol C Tables 4.2.6.8 and 6.1.1.4'
H H 0.0000 0.0000 'International Tables Vol C Tables 4.2.6.8 and 6.1.1.4'
O O 0.0106 0.0060 'International Tables Vol C Tables 4.2.6.8 and 6.1.1.4'
N N 0.0061 0.0033 'International Tables Vol C Tables 4.2.6.8 and 6.1.1.4'

loop_
_geom_angle_atom_site_label_1
_geom_angle_atom_site_label_2
_geom_angle_atom_site_label_3
_geom_angle
_geom_angle_site_symmetry_1
_geom_angle_site_symmetry_3
_geom_angle_publ_flag
C1 N1 C5 124.2(2) . . ?
C1 N1 C11 119.3(2) . . ?
C5 N1 C11 115.9(2) . . ?
O1 C1 N1 118.6(2) . . ?
O1 C1 C2 124.0(2) . . ?
N1 C1 C2 117.4(2) . . ?
C1 C2 C3 115.36(19) . . ?
C1 C2 H2A 108.4 . . ?
C3 C2 H2A 108.4 . . ?
C1 C2 H2B 108.4 . . ?
C3 C2 H2B 108.4 . . ?
H2A C2 H2B 107.5 . . ?
C4 C3 C10 110.5(2) . . ?
C4 C3 C2 105.66(19) . . ?
C10 C3 C2 110.83(19) . . ?
C4 C3 C6 108.1(2) . . ?
C10 C3 C6 109.51(18) . . ?
C2 C3 C6 112.1(2) . . ?
O2 C5 N1 118.4(3) . . ?
O2 C5 C4 125.3(3) . . ?
N1 C5 C4 116.3(2) . . ?
C5 C4 C3 114.4(2) . . ?
C5 C4 H4A 108.6 . . ?
C3 C4 H4A 108.6 . . ?
C5 C4 H4B 108.6 . . ?
C3 C4 H4B 108.6 . . ?
H4A C4 H4B 107.6 . . ?
C7 C6 C3 114.7(2) . . ?
C7 C6 H6A 108.6 . . ?
C3 C6 H6A 108.6 . . ?
C7 C6 H6B 108.6 . . ?
C3 C6 H6B 108.6 . . ?
H6A C6 H6B 107.6 . . ?
C10 C9 C8 111.3(2) . . ?
C10 C9 H9A 109.4 . . ?
C8 C9 H9A 109.4 . . ?
C10 C9 H9B 109.4 . . ?
C8 C9 H9B 109.4 . . ?
H9A C9 H9B 108.0 . . ?
C9 C8 C7 109.6(2) . . ?
C9 C8 H8A 109.7 . . ?
C7 C8 H8A 109.7 . . ?
C9 C8 H8B 109.7 . . ?
C7 C8 H8B 109.7 . . ?
H8A C8 H8B 108.2 . . ?
C6 C7 C8 111.6(2) . . ?
C6 C7 H7A 109.3 . . ?
C8 C7 H7A 109.3 . . ?
C6 C7 H7B 109.3 . . ?
C8 C7 H7B 109.3 . . ?
H7A C7 H7B 108.0 . . ?
C9 C10 C3 114.9(2) . . ?
C9 C10 H10A 108.5 . . ?
C3 C10 H10A 108.5 . . ?
C9 C10 H10B 108.5 . . ?
C3 C10 H10B 108.5 . . ?
H10A C10 H10B 107.5 . . ?
O3 C11 N1 119.3(2) . . ?
O3 C11 C12 124.1(2) . . ?
N1 C11 C12 116.5(2) . . ?
C17 C12 C13 119.4(2) . . ?
C17 C12 C11 122.8(2) . . ?
C13 C12 C11 117.8(2) . . ?
C14 C13 C12 120.2(2) . . ?
C14 C13 H13 119.9 . . ?
C12 C13 H13 119.9 . . ?
C15 C14 C13 119.7(2) . . ?
C15 C14 H14 120.1 . . ?
C13 C14 H14 120.1 . . ?
C16 C15 C14 120.1(2) . . ?
C16 C15 H15 119.9 . . ?
C14 C15 H15 119.9 . . ?
C15 C16 C17 120.8(2) . . ?
C15 C16 H16 119.6 . . ?
C17 C16 H16 119.6 . . ?
C12 C17 C16 119.6(2) . . ?
C12 C17 H17 120.2 . . ?
C16 C17 H17 120.2 . . ?

loop_
_geom_bond_atom_site_label_1
_geom_bond_atom_site_label_2
_geom_bond_distance
_geom_bond_site_symmetry_2
_geom_bond_publ_flag
N1 C1 1.392(3) . ?
N1 C5 1.399(3) . ?
N1 C11 1.459(3) . ?
O1 C1 1.205(3) . ?
C1 C2 1.489(3) . ?
C2 C3 1.533(3) . ?
C2 H2A 0.9700 . ?
C2 H2B 0.9700 . ?
O2 C5 1.202(3) . ?
C3 C4 1.515(3) . ?
C3 C10 1.528(3) . ?
C3 C6 1.535(3) . ?
O3 C11 1.186(3) . ?
C5 C4 1.473(4) . ?
C4 H4A 0.9700 . ?
C4 H4B 0.9700 . ?
C6 C7 1.472(4) . ?
C6 H6A 0.9700 . ?
C6 H6B 0.9700 . ?
C9 C10 1.478(4) . ?
C9 C8 1.523(4) . ?
C9 H9A 0.9700 . ?
C9 H9B 0.9700 . ?
C8 C7 1.523(4) . ?
C8 H8A 0.9700 . ?
C8 H8B 0.9700 . ?
C7 H7A 0.9700 . ?
C7 H7B 0.9700 . ?
C10 H10A 0.9700 . ?
C10 H10B 0.9700 . ?
C11 C12 1.470(3) . ?
C12 C17 1.376(3) . ?
C12 C13 1.394(3) . ?
C13 C14 1.376(3) . ?
C13 H13 0.9300 . ?
C14 C15 1.372(4) . ?
C14 H14 0.9300 . ?
C15 C16 1.368(3) . ?
C15 H15 0.9300 . ?
C16 C17 1.377(3) . ?
C16 H16 0.9300 . ?
C17 H17 0.9300 . ?

loop_
_geom_hbond_atom_site_label_D
_geom_hbond_atom_site_label_H
_geom_hbond_atom_site_label_A
_geom_hbond_distance_DH
_geom_hbond_distance_HA
_geom_hbond_distance_DA
_geom_hbond_angle_DHA
_geom_hbond_site_symmetry_A
C2 H2B O1 0.97 2.56 3.291(3) 132.3 2_545
C4 H4A O3 0.97 2.40 3.158(4) 134.6 1_545

loop_
_geom_torsion_atom_site_label_1
_geom_torsion_atom_site_label_2
_geom_torsion_atom_site_label_3
_geom_torsion_atom_site_label_4
_geom_torsion
_geom_torsion_site_symmetry_1
_geom_torsion_site_symmetry_2
_geom_torsion_site_symmetry_3
_geom_torsion_site_symmetry_4
_geom_torsion_publ_flag
C5 N1 C1 O1 -176.5(2) . . . . ?
C11 N1 C1 O1 -6.0(3) . . . . ?
C5 N1 C1 C2 5.3(3) . . . . ?
C11 N1 C1 C2 175.9(2) . . . . ?
O1 C1 C2 C3 154.7(2) . . . . ?
N1 C1 C2 C3 -27.3(3) . . . . ?
C1 C2 C3 C4 50.8(3) . . . . ?
C1 C2 C3 C10 -68.9(2) . . . . ?
C1 C2 C3 C6 168.33(19) . . . . ?
C1 N1 C5 O2 171.8(2) . . . . ?
C11 N1 C5 O2 1.0(4) . . . . ?
C1 N1 C5 C4 -10.8(3) . . . . ?
C11 N1 C5 C4 178.4(2) . . . . ?
O2 C5 C4 C3 -144.3(3) . . . . ?
N1 C5 C4 C3 38.5(3) . . . . ?
C10 C3 C4 C5 63.4(3) . . . . ?
C2 C3 C4 C5 -56.6(3) . . . . ?
C6 C3 C4 C5 -176.8(2) . . . . ?
C4 C3 C6 C7 -169.0(3) . . . . ?
C10 C3 C6 C7 -48.5(3) . . . . ?
C2 C3 C6 C7 75.0(3) . . . . ?
C10 C9 C8 C7 56.6(4) . . . . ?
C3 C6 C7 C8 54.3(3) . . . . ?
C9 C8 C7 C6 -56.8(4) . . . . ?
C8 C9 C10 C3 -54.5(3) . . . . ?
C4 C3 C10 C9 167.6(2) . . . . ?
C2 C3 C10 C9 -75.6(3) . . . . ?
C6 C3 C10 C9 48.6(3) . . . . ?
C1 N1 C11 O3 -73.5(4) . . . . ?
C5 N1 C11 O3 97.8(4) . . . . ?
C1 N1 C11 C12 106.8(2) . . . . ?
C5 N1 C11 C12 -81.9(3) . . . . ?
O3 C11 C12 C17 175.4(3) . . . . ?
N1 C11 C12 C17 -5.0(4) . . . . ?
O3 C11 C12 C13 -5.3(5) . . . . ?
N1 C11 C12 C13 174.3(2) . . . . ?
C17 C12 C13 C14 2.0(4) . . . . ?
C11 C12 C13 C14 -177.4(2) . . . . ?
C12 C13 C14 C15 -0.8(4) . . . . ?
C13 C14 C15 C16 -0.5(4) . . . . ?
C14 C15 C16 C17 0.6(4) . . . . ?
C13 C12 C17 C16 -1.9(3) . . . . ?
C11 C12 C17 C16 177.5(2) . . . . ?
C15 C16 C17 C12 0.6(4) . . . . ?
